data_2215598
loop_
_publ_author_name
'Andivelu Ilangovan'
'Rajendran Ganesh Kumar'
'Hongze Liang'
'Kasthuri Balasubramani'
'Packianathan Thomas Muthiah'

_publ_section_title
;
 1-Benzyloxy-4-nitrobenzene
;
_journal_coeditor_code LW2030
_journal_issue 10
_journal_name_full 'Acta Crystallographica Section E'
_journal_page_first o4087
_journal_page_last o4087
_journal_paper_doi 10.1107/S160053680704425X
_journal_volume 63
_journal_year 2007
_chemical_formula_iupac 'C13 H11 N O3'
_chemical_formula_moiety 'C13 H11 N O3'
_chemical_formula_sum 'C13 H11 N O3'
_chemical_formula_weight 229.23
_chemical_name_common 1-benzyloxy-4-nitrobenzene
_chemical_name_systematic
;
1-benzyloxy-4-nitrobenzene
;
_space_group_IT_number 14
_symmetry_cell_setting monoclinic
_symmetry_space_group_name_Hall '-P 2ybc'
_symmetry_space_group_name_H-M 'P 1 21/c 1'
_atom_sites_solution_hydrogens geom
_atom_sites_solution_primary direct
_atom_sites_solution_secondary difmap
_cell_angle_alpha 90
_cell_angle_beta 100.349(2)
_cell_angle_gamma 90
_cell_formula_units_Z 4
_cell_length_a 14.0913(18)
_cell_length_b 10.7640(14)
_cell_length_c 7.6056(10)
_cell_measurement_reflns_used 25
_cell_measurement_temperature 120
_cell_measurement_theta_max 26.0
_cell_measurement_theta_min 1.5
_cell_volume 1134.8(3)
_computing_cell_refinement 'SMART (Bruker, 2001)'
_computing_data_collection 'SMART (Bruker, 2001)'
_computing_data_reduction 'SAINT (Bruker, 2000)'
_computing_molecular_graphics 'PLATON (Spek, 2003)'
_computing_publication_material 'PLATON (Spek, 2003)'
_computing_structure_refinement 'SHELXL97 (Sheldrick, 1997)'
_computing_structure_solution 'SHELXS97 (Sheldrick, 1997)'
_diffrn_ambient_temperature 120
_diffrn_measured_fraction_theta_full 0.993
_diffrn_measured_fraction_theta_max 0.993
_diffrn_measurement_device_type 'Bruker SMART CCD area-detector'
_diffrn_measurement_method '\f & \w scans'
_diffrn_radiation_monochromator graphite
_diffrn_radiation_source 'fine-focus sealed tube'
_diffrn_radiation_type MoK\a
_diffrn_radiation_wavelength 0.71073
_diffrn_reflns_av_R_equivalents 0.0214
_diffrn_reflns_av_sigmaI/netI 0.0228
_diffrn_reflns_limit_h_max 17
_diffrn_reflns_limit_h_min -17
_diffrn_reflns_limit_k_max 12
_diffrn_reflns_limit_k_min -13
_diffrn_reflns_limit_l_max 9
_diffrn_reflns_limit_l_min -7
_diffrn_reflns_number 6209
_diffrn_reflns_reduction_process ' ?'
_diffrn_reflns_theta_full 26.04
_diffrn_reflns_theta_max 26.04
_diffrn_reflns_theta_min 1.47
_exptl_absorpt_coefficient_mu 0.096
_exptl_absorpt_correction_type none
_exptl_crystal_colour colorless
_exptl_crystal_density_diffrn 1.342
_exptl_crystal_density_method 'Not Measured'
_exptl_crystal_description sheet
_exptl_crystal_F_000 480
_exptl_crystal_size_max 0.27
_exptl_crystal_size_mid 0.10
_exptl_crystal_size_min 0.07
_refine_diff_density_max 0.151
_refine_diff_density_min -0.173
_refine_ls_extinction_method none
_refine_ls_goodness_of_fit_ref 1.024
_refine_ls_hydrogen_treatment constr
_refine_ls_matrix_type full
_refine_ls_number_parameters 154
_refine_ls_number_reflns 2221
_refine_ls_number_restraints 0
_refine_ls_restrained_S_all 1.024
_refine_ls_R_factor_all 0.0602
_refine_ls_R_factor_gt 0.0463
_refine_ls_shift/su_max 0.001
_refine_ls_shift/su_mean 0.000
_refine_ls_structure_factor_coef Fsqd
_refine_ls_weighting_details 'calc w=1/[\s^2^(Fo^2^)+(0.0486P)^2^+0.2657P] where P=(Fo^2^+2Fc^2^)/3'
_refine_ls_weighting_scheme calc
_refine_ls_wR_factor_gt 0.1058
_refine_ls_wR_factor_ref 0.1143
_reflns_number_gt 1747
_reflns_number_total 2221
_reflns_threshold_expression I>2\s(I)
_cod_data_source_file lw2030.cif
_cod_data_source_block I
_cod_original_sg_symbol_H-M 'P 21/c'
_cod_database_code 2215598
_cod_database_fobs_code 2215598

loop_
_symmetry_equiv_pos_as_xyz
x,y,z
-x,1/2+y,1/2-z
-x,-y,-z
x,1/2-y,1/2+z

loop_
_atom_site_aniso_label
_atom_site_aniso_U_11
_atom_site_aniso_U_22
_atom_site_aniso_U_33
_atom_site_aniso_U_12
_atom_site_aniso_U_13
_atom_site_aniso_U_23
O1 0.0582(10) 0.1091(14) 0.1601(18) 0.0135(9) 0.0413(10) -0.0171(12)
O2 0.0469(9) 0.1010(13) 0.190(2) -0.0160(9) 0.0236(11) -0.0177(13)
O3 0.0399(6) 0.0478(7) 0.0588(7) -0.0044(5) 0.0161(5) -0.0123(5)
N1 0.0436(10) 0.0806(13) 0.1084(16) 0.0035(9) 0.0152(10) 0.0036(11)
C2 0.0371(9) 0.0631(11) 0.0637(12) 0.0014(8) 0.0106(8) 0.0066(9)
C3 0.0493(10) 0.0578(11) 0.0622(12) 0.0061(9) 0.0167(8) -0.0050(9)
C4 0.0482(10) 0.0492(10) 0.0547(10) -0.0043(8) 0.0131(8) -0.0076(8)
C5 0.0380(8) 0.0446(9) 0.0385(9) -0.0012(7) 0.0075(7) 0.0013(7)
C6 0.0457(10) 0.0447(9) 0.0622(11) -0.0006(7) 0.0111(8) -0.0044(8)
C7 0.0441(10) 0.0522(11) 0.0765(13) -0.0085(8) 0.0075(9) -0.0009(9)
C8 0.0436(9) 0.0414(9) 0.0558(10) -0.0004(7) 0.0131(8) -0.0070(7)
C9 0.0407(8) 0.0396(8) 0.0390(8) 0.0005(7) 0.0088(7) -0.0056(7)
C10 0.0441(9) 0.0400(8) 0.0475(9) 0.0062(7) 0.0077(7) 0.0000(7)
C11 0.0549(10) 0.0416(9) 0.0539(10) -0.0047(8) 0.0180(8) -0.0002(8)
C12 0.0400(9) 0.0588(11) 0.0595(11) -0.0055(8) 0.0139(8) -0.0128(9)
C13 0.0423(9) 0.0562(10) 0.0537(11) 0.0100(8) 0.0013(8) -0.0053(8)
C14 0.0523(10) 0.0424(9) 0.0460(10) 0.0039(7) 0.0086(8) 0.0033(7)

loop_
_atom_site_type_symbol
_atom_site_label
_atom_site_fract_x
_atom_site_fract_y
_atom_site_fract_z
_atom_site_U_iso_or_equiv
_atom_site_thermal_displace_type
_atom_site_calc_flag
_atom_site_refinement_flags
_atom_site_occupancy
O O1 -0.04574(11) 0.20677(18) 0.4021(3) 0.1064(8) Uani . . 1.000
O O2 -0.05990(11) 0.02631(18) 0.2800(3) 0.1123(8) Uani . . 1.000
O O3 0.37607(8) 0.13805(10) 0.28478(15) 0.0479(4) Uani . . 1.000
N N1 -0.01246(12) 0.11769(19) 0.3344(3) 0.0773(8) Uani . . 1.000
C C2 0.08975(12) 0.12064(18) 0.3181(3) 0.0544(6) Uani . . 1.000
C C3 0.14322(13) 0.22473(17) 0.3745(3) 0.0556(6) Uani . . 1.000
C C4 0.23923(12) 0.22642(16) 0.3611(2) 0.0502(6) Uani . . 1.000
C C5 0.28081(11) 0.12556(14) 0.2906(2) 0.0403(5) Uani . . 1.000
C C6 0.22564(12) 0.02160(16) 0.2337(2) 0.0507(6) Uani . . 1.000
C C7 0.12917(13) 0.01972(17) 0.2477(3) 0.0580(7) Uani . . 1.000
C C8 0.42374(11) 0.03767(15) 0.2114(2) 0.0464(5) Uani . . 1.000
C C9 0.52496(11) 0.07715(14) 0.2045(2) 0.0396(5) Uani . . 1.000
C C10 0.54179(11) 0.18143(14) 0.1078(2) 0.0439(5) Uani . . 1.000
C C11 0.63458(12) 0.21673(16) 0.0975(2) 0.0491(6) Uani . . 1.000
C C12 0.71203(12) 0.14829(17) 0.1832(2) 0.0522(6) Uani . . 1.000
C C13 0.69640(12) 0.04353(17) 0.2779(2) 0.0516(6) Uani . . 1.000
C C14 0.60320(12) 0.00838(15) 0.2882(2) 0.0469(6) Uani . . 1.000
H H3 0.11500 0.29260 0.42080 0.0670 Uiso calc R 1.000
H H4 0.27660 0.29580 0.39960 0.0600 Uiso calc R 1.000
H H6 0.25330 -0.04630 0.18640 0.0610 Uiso calc R 1.000
H H7 0.09130 -0.04930 0.20970 0.0700 Uiso calc R 1.000
H H8A 0.38980 0.01780 0.09210 0.0560 Uiso calc R 1.000
H H8B 0.42430 -0.03570 0.28550 0.0560 Uiso calc R 1.000
H H10 0.49000 0.22800 0.04950 0.0530 Uiso calc R 1.000
H H11 0.64510 0.28700 0.03250 0.0590 Uiso calc R 1.000
H H12 0.77460 0.17280 0.17690 0.0630 Uiso calc R 1.000
H H13 0.74840 -0.00340 0.33470 0.0620 Uiso calc R 1.000
H H14 0.59290 -0.06240 0.35230 0.0560 Uiso calc R 1.000

loop_
_atom_type_symbol
_atom_type_description
_atom_type_scat_dispersion_real
_atom_type_scat_dispersion_imag
_atom_type_scat_source
O O 0.0106 0.0060 'International Tables Vol C Tables 4.2.6.8 and 6.1.1.4'
N N 0.0061 0.0033 'International Tables Vol C Tables 4.2.6.8 and 6.1.1.4'
H H 0.0000 0.0000 'International Tables Vol C Tables 4.2.6.8 and 6.1.1.4'
C C 0.0033 0.0016 'International Tables Vol C Tables 4.2.6.8 and 6.1.1.4'

loop_
_geom_angle_atom_site_label_1
_geom_angle_atom_site_label_2
_geom_angle_atom_site_label_3
_geom_angle
_geom_angle_publ_flag
C5 O3 C8 118.17(12) yes
O1 N1 O2 123.23(18) yes
O1 N1 C2 118.40(18) yes
O2 N1 C2 118.38(19) yes
N1 C2 C3 118.83(18) yes
N1 C2 C7 119.21(17) yes
C3 C2 C7 121.96(17) no
C2 C3 C4 118.62(17) no
C3 C4 C5 120.54(16) no
O3 C5 C4 115.09(14) yes
O3 C5 C6 124.88(14) yes
C4 C5 C6 120.03(15) no
C5 C6 C7 119.45(16) no
C2 C7 C6 119.41(17) no
O3 C8 C9 108.34(12) yes
C8 C9 C10 120.21(14) no
C8 C9 C14 121.12(14) no
C10 C9 C14 118.63(15) no
C9 C10 C11 120.56(15) no
C10 C11 C12 120.29(15) no
C11 C12 C13 119.81(16) no
C12 C13 C14 119.78(16) no
C9 C14 C13 120.92(15) no
C2 C3 H3 120.68 no
C4 C3 H3 120.71 no
C3 C4 H4 119.75 no
C5 C4 H4 119.72 no
C5 C6 H6 120.28 no
C7 C6 H6 120.28 no
C2 C7 H7 120.26 no
C6 C7 H7 120.33 no
O3 C8 H8A 110.04 no
O3 C8 H8B 110.02 no
C9 C8 H8A 110.01 no
C9 C8 H8B 110.06 no
H8A C8 H8B 108.37 no
C9 C10 H10 119.70 no
C11 C10 H10 119.74 no
C10 C11 H11 119.88 no
C12 C11 H11 119.83 no
C11 C12 H12 120.08 no
C13 C12 H12 120.11 no
C12 C13 H13 120.07 no
C14 C13 H13 120.15 no
C9 C14 H14 119.52 no
C13 C14 H14 119.56 no

loop_
_geom_bond_atom_site_label_1
_geom_bond_atom_site_label_2
_geom_bond_distance
_geom_bond_publ_flag
O1 N1 1.221(3) yes
O2 N1 1.219(3) yes
O3 C5 1.358(2) yes
O3 C8 1.4370(19) yes
N1 C2 1.468(2) yes
C2 C3 1.375(3) no
C2 C7 1.372(3) no
C3 C4 1.375(3) no
C4 C5 1.386(2) no
C5 C6 1.387(2) no
C6 C7 1.383(3) no
C8 C9 1.498(2) no
C9 C10 1.386(2) no
C9 C14 1.384(2) no
C10 C11 1.377(2) no
C11 C12 1.380(2) no
C12 C13 1.377(2) no
C13 C14 1.382(2) no
C3 H3 0.9307 no
C4 H4 0.9302 no
C6 H6 0.9305 no
C7 H7 0.9300 no
C8 H8A 0.9705 no
C8 H8B 0.9694 no
C10 H10 0.9296 no
C11 H11 0.9300 no
C12 H12 0.9298 no
C13 H13 0.9300 no
C14 H14 0.9298 no

loop_
_geom_contact_atom_site_label_1
_geom_contact_atom_site_label_2
_geom_contact_distance
_geom_contact_site_symmetry_2
_geom_contact_publ_flag
O1 H3 2.4266 . no
O1 H12 2.8140 1_455 no
O1 H7 2.7988 2_555 no
O2 H7 2.4284 . no
O2 H12 2.8077 1_455 no
O2 H13 2.8242 1_455 no
O3 H10 2.7837 . no
O3 H14 2.8354 3_656 no
O3 H10 2.7475 4_555 no
C4 C5 3.587(2) 4_555 no
C5 C4 3.587(2) 4_554 no
C8 C10 3.481(2) 3_655 no
C8 C9 3.588(2) 3_655 no
C9 C9 3.485(2) 3_655 no
C9 C8 3.588(2) 3_655 no
C10 C8 3.481(2) 3_655 no
C5 H4 3.0822 4_554 no
C5 H14 3.0445 3_656 no
C6 H8B 2.8242 . no
C6 H8A 2.7217 . no
C8 H6 2.5411 . no
C9 H8A 2.9240 3_655 no
C10 H8A 2.8924 3_655 no
C11 H8B 2.9744 2_655 no
C11 H8A 2.8970 3_655 no
C12 H8A 2.9257 3_655 no
C12 H11 3.0549 4_555 no
C13 H4 3.0434 2_645 no
C13 H8A 2.9329 3_655 no
C13 H11 2.8465 4_555 no
C14 H8A 2.9254 3_655 no
C14 H11 2.8737 4_555 no
H3 O1 2.4266 . no
H4 C13 3.0434 2_655 no
H4 C5 3.0822 4_555 no
H6 C8 2.5411 . no
H6 H8A 2.2772 . no
H6 H8B 2.3947 . no
H7 O2 2.4284 . no
H7 O1 2.7988 2_545 no
H8A C6 2.7217 . no
H8A H6 2.2772 . no
H8A C9 2.9240 3_655 no
H8A C10 2.8924 3_655 no
H8A C11 2.8970 3_655 no
H8A C12 2.9257 3_655 no
H8A C13 2.9329 3_655 no
H8A C14 2.9254 3_655 no
H8B C6 2.8242 . no
H8B H6 2.3947 . no
H8B H14 2.3561 . no
H8B C11 2.9744 2_645 no
H10 O3 2.7837 . no
H10 O3 2.7475 4_554 no
H11 C12 3.0549 4_554 no
H11 C13 2.8465 4_554 no
H11 C14 2.8737 4_554 no
H12 O1 2.8140 1_655 no
H12 O2 2.8077 1_655 no
H13 O2 2.8242 1_655 no
H14 H8B 2.3561 . no
H14 O3 2.8354 3_656 no
H14 C5 3.0445 3_656 no

loop_
_geom_hbond_atom_site_label_D
_geom_hbond_atom_site_label_H
_geom_hbond_atom_site_label_A
_geom_hbond_site_symmetry_A
_geom_hbond_distance_DH
_geom_hbond_distance_HA
_geom_hbond_distance_DA
_geom_hbond_angle_DHA
_geom_hbond_publ_flag
C8 H8A Cg2 3_655 0.95 2.569 3.4323(17) 148 yes
C11 H11 Cg2 4_554 0.95 2.761 3.5547(17) 143 yes

loop_
_geom_torsion_atom_site_label_1
_geom_torsion_atom_site_label_2
_geom_torsion_atom_site_label_3
_geom_torsion_atom_site_label_4
_geom_torsion
_geom_torsion_publ_flag
C8 O3 C5 C4 -179.30(13) no
C8 O3 C5 C6 1.2(2) no
C5 O3 C8 C9 175.12(12) no
O2 N1 C2 C3 178.2(2) no
O1 N1 C2 C3 -1.9(3) no
O2 N1 C2 C7 -2.0(3) no
O1 N1 C2 C7 177.9(2) no
C7 C2 C3 C4 -0.7(3) no
N1 C2 C3 C4 179.17(19) no
N1 C2 C7 C6 -179.37(19) no
C3 C2 C7 C6 0.5(3) no
C2 C3 C4 C5 0.6(3) no
C3 C4 C5 C6 -0.3(2) no
C3 C4 C5 O3 -179.81(16) no
C4 C5 C6 C7 0.1(2) no
O3 C5 C6 C7 179.55(16) no
C5 C6 C7 C2 -0.2(3) no
O3 C8 C9 C10 -58.81(18) no
O3 C8 C9 C14 123.63(15) no
C8 C9 C10 C11 -178.53(14) no
C10 C9 C14 C13 0.8(2) no
C14 C9 C10 C11 -0.9(2) no
C8 C9 C14 C13 178.44(14) no
C9 C10 C11 C12 0.2(2) no
C10 C11 C12 C13 0.7(2) no
C11 C12 C13 C14 -0.7(2) no
C12 C13 C14 C9 0.0(2) no

loop_
_cod_related_entry_id
_cod_related_entry_database
_cod_related_entry_code
1 ChemSpider 64006
